data_4517570
loop_
_publ_author_name
'Jin, Jianqun'
'Wu, Shanyu'
'Ma, Yudong'
'Dong, Caiqiao'
'Wang, Wei'
'Liu, Xitong'
'Xu, Haixiao'
'Long, Guankui'
'Zhang, Mingtao'
'Zhang, Jing'
'Huang, Wei'

_publ_section_title
;
 Nucleation Control-Triggering Cocrystal Polymorphism of Charge-Transfer
 Complexes Differing in Physical and Electronic Properties.
;
_journal_issue 17
_journal_name_full 'ACS applied materials &amp; interfaces'
_journal_page_first 19718
_journal_page_last 19726
_journal_paper_doi 10.1021/acsami.9b23590
_journal_volume 12
_journal_year 2020
_chemical_formula_sum 'C36.16 H16 N4 S2'
_chemical_formula_weight 570.57
_space_group_crystal_system monoclinic
_space_group_IT_number 15
_space_group_name_Hall '-I 2ya'
_space_group_name_H-M_alt 'I 1 2/a 1'
_atom_sites_solution_hydrogens geom
_audit_creation_method SHELXL-2016/6
_cell_angle_alpha 90
_cell_angle_beta 107.673(12)
_cell_angle_gamma 90
_cell_formula_units_Z 4
_cell_length_a 11.9205(18)
_cell_length_b 16.126(2)
_cell_length_c 13.885(2)
_cell_measurement_reflns_used 5646
_cell_measurement_temperature 295(2)
_cell_measurement_theta_max 27.50
_cell_measurement_theta_min 2.19
_cell_volume 2543.1(6)
_computing_cell_refinement 'Bruker SAINT'
_computing_data_collection 'Bruker APEX2'
_computing_data_reduction 'Bruker SAINT'
_computing_molecular_graphics 'Bruker SHELXTL'
_computing_publication_material 'Bruker SHELXTL'
_computing_structure_refinement 'SHELXL-2016/6 (Sheldrick, 2016)'
_computing_structure_solution 'SHELXT 2014/5 (Sheldrick, 2014)'
_diffrn_ambient_temperature 295(2)
_diffrn_measured_fraction_theta_full 0.973
_diffrn_measured_fraction_theta_max 0.973
_diffrn_measurement_device_type 'Bruker APEX-II CCD'
_diffrn_measurement_method '\f and \w scans'
_diffrn_radiation_type MoK\a
_diffrn_radiation_wavelength 0.71073
_diffrn_reflns_av_R_equivalents 0.0350
_diffrn_reflns_av_unetI/netI 0.0360
_diffrn_reflns_Laue_measured_fraction_full 0.973
_diffrn_reflns_Laue_measured_fraction_max 0.973
_diffrn_reflns_limit_h_max 14
_diffrn_reflns_limit_h_min -14
_diffrn_reflns_limit_k_max 13
_diffrn_reflns_limit_k_min -19
_diffrn_reflns_limit_l_max 16
_diffrn_reflns_limit_l_min -16
_diffrn_reflns_number 7738
_diffrn_reflns_point_group_measured_fraction_full 0.973
_diffrn_reflns_point_group_measured_fraction_max 0.973
_diffrn_reflns_theta_full 24.999
_diffrn_reflns_theta_max 24.999
_diffrn_reflns_theta_min 3.080
_exptl_absorpt_coefficient_mu 0.247
_exptl_absorpt_correction_T_max 0.976
_exptl_absorpt_correction_T_min 0.941
_exptl_absorpt_correction_type multi-scan
_exptl_crystal_colour orange
_exptl_crystal_density_diffrn 1.490
_exptl_crystal_description block
_exptl_crystal_F_000 1172
_exptl_crystal_size_max 0.250
_exptl_crystal_size_mid 0.200
_exptl_crystal_size_min 0.100
_refine_diff_density_max 0.158
_refine_diff_density_min -0.172
_refine_diff_density_rms 0.037
_refine_ls_extinction_method none
_refine_ls_goodness_of_fit_ref 1.013
_refine_ls_hydrogen_treatment constr
_refine_ls_matrix_type full
_refine_ls_number_parameters 210
_refine_ls_number_reflns 2186
_refine_ls_number_restraints 0
_refine_ls_restrained_S_all 1.013
_refine_ls_R_factor_all 0.0659
_refine_ls_R_factor_gt 0.0486
_refine_ls_shift/su_max 0.000
_refine_ls_shift/su_mean 0.000
_refine_ls_structure_factor_coef Fsqd
_refine_ls_weighting_details 'w=1/[\s^2^(Fo^2^)+(0.0639P)^2^+1.5124P] where P=(Fo^2^+2Fc^2^)/3'
_refine_ls_weighting_scheme calc
_refine_ls_wR_factor_gt 0.1152
_refine_ls_wR_factor_ref 0.1228
_reflns_Friedel_coverage 0.000
_reflns_number_gt 1675
_reflns_number_total 2186
_reflns_threshold_expression 'I > 2\s(I)'
_cod_data_source_file am9b23590_si_003.cif
_cod_data_source_block t3_a
_cod_depositor_comments 'Adding full bibliography for 4517569--4517570.cif.'
_cod_original_sg_symbol_H-M 'I 2/a'
_cod_database_code 4517570
_shelx_shelxl_version_number 2016/6
_shelx_space_group_comment
; 
The symmetry employed for this shelxl refinement is uniquely defined 
by the following loop, which should always be used as a source of 
symmetry information in preference to the above space-group names. 
They are only intended as comments. 
;
_shelx_estimated_absorpt_t_min 0.941
_shelx_estimated_absorpt_t_max 0.976

loop_
_space_group_symop_operation_xyz
'x, y, z'
'-x+1/2, y, -z'
'x+1/2, y+1/2, z+1/2'
'-x+1, y+1/2, -z+1/2'
'-x, -y, -z'
'x-1/2, -y, z'
'-x+1/2, -y+1/2, -z+1/2'
'x, -y+1/2, z+1/2'

loop_
_atom_site_label
_atom_site_type_symbol
_atom_site_fract_x
_atom_site_fract_y
_atom_site_fract_z
_atom_site_U_iso_or_equiv
_atom_site_adp_type
_atom_site_occupancy
_atom_site_site_symmetry_order
_atom_site_calc_flag
_atom_site_refinement_flags_posn
_atom_site_refinement_flags_adp
_atom_site_refinement_flags_occupancy
_atom_site_disorder_assembly
_atom_site_disorder_group
S1 S -0.1283(4) 0.4170(2) 0.0271(3) 0.0334(7) Uani 0.453(4) 1 d . . P A 1
S2 S -0.1286(4) 0.0722(3) 0.0222(4) 0.0391(8) Uani 0.453(4) 1 d . . P A 1
C1 C -0.1548(11) 0.4053(8) 0.0206(11) 0.043(4) Uani 0.547(4) 1 d . . P A 2
H1 H -0.076727 0.422363 0.037267 0.052 Uiso 0.547(4) 1 calc R U P A 2
C2 C -0.1538(12) 0.0834(9) 0.0186(13) 0.044(4) Uani 0.547(4) 1 d . . P A 2
H2 H -0.075932 0.066201 0.032945 0.053 Uiso 0.547(4) 1 calc R U P A 2
N1 N 0.14046(18) 0.36920(14) 0.08535(19) 0.0703(7) Uani 1 1 d . . . . .
N2 N 0.13852(19) 0.11911(14) 0.10758(19) 0.0760(7) Uani 1 1 d . . . . .
C3 C -0.250000 0.4612(2) 0.000000 0.0562(9) Uani 1 2 d S T P . .
H3 H -0.250000 0.518877 -0.000001 0.067 Uiso 1 2 calc R U P A 1
C4 C -0.18881(17) 0.32047(12) 0.01370(13) 0.0327(5) Uani 1 1 d . . . . .
C5 C -0.12034(17) 0.24450(11) 0.02957(13) 0.0331(5) Uani 1 1 d . . . . .
C6 C -0.18909(17) 0.16875(11) 0.01309(14) 0.0341(5) Uani 1 1 d . . . . .
C7 C -0.250000 0.0284(2) 0.000000 0.0617(10) Uani 1 2 d S T P . .
H7 H -0.249999 -0.029254 -0.000001 0.074 Uiso 1 2 calc R U P A 1
C8 C 0.07358(19) 0.31629(15) 0.07338(17) 0.0482(6) Uani 1 1 d . . . . .
C9 C 0.00063(18) 0.24456(12) 0.06008(16) 0.0396(5) Uani 1 1 d . . . . .
C10 C 0.07306(19) 0.17240(15) 0.08448(18) 0.0515(6) Uani 1 1 d . . . . .
C11 C 0.0608(2) 0.3242(2) 0.32726(19) 0.0660(8) Uani 1 1 d . . . . .
H11 H 0.124859 0.360146 0.343796 0.079 Uiso 1 1 calc R U . . .
C12 C -0.0529(2) 0.35621(17) 0.30047(16) 0.0541(6) Uani 1 1 d . . . . .
H12 H -0.063668 0.413365 0.299341 0.065 Uiso 1 1 calc R U . . .
C13 C -0.15008(17) 0.30494(14) 0.27555(13) 0.0389(5) Uani 1 1 d . . . . .
C14 C -0.13312(17) 0.21794(14) 0.27767(13) 0.0385(5) Uani 1 1 d . . . . .
C15 C -0.22978(18) 0.16173(13) 0.25337(13) 0.0390(5) Uani 1 1 d . . . . .
C16 C -0.2068(2) 0.07789(15) 0.25784(16) 0.0519(6) Uani 1 1 d . . . . .
H16 H -0.269223 0.040609 0.242031 0.062 Uiso 1 1 calc R U . . .
C17 C -0.0911(3) 0.04759(17) 0.28571(18) 0.0632(7) Uani 1 1 d . . . . .
H17 H -0.077891 -0.009319 0.288619 0.076 Uiso 1 1 calc R U . . .
C18 C 0.0009(2) 0.10004(18) 0.30829(18) 0.0634(7) Uani 1 1 d . . . . .
H18 H 0.077006 0.078863 0.325958 0.076 Uiso 1 1 calc R U . . .
C19 C -0.01604(19) 0.18606(16) 0.30563(15) 0.0493(6) Uani 1 1 d . . . . .
C20 C 0.0788(2) 0.24200(19) 0.32945(19) 0.0635(8) Uani 1 1 d . . . . .
H20 H 0.155369 0.221692 0.347035 0.076 Uiso 1 1 calc R U . . .

loop_
_atom_site_aniso_label
_atom_site_aniso_U_11
_atom_site_aniso_U_22
_atom_site_aniso_U_33
_atom_site_aniso_U_23
_atom_site_aniso_U_13
_atom_site_aniso_U_12
S1 0.0227(17) 0.0287(9) 0.0464(10) -0.0014(7) 0.0071(10) -0.0064(11)
S2 0.035(2) 0.0282(9) 0.0550(11) 0.0037(8) 0.0147(11) 0.0066(12)
C1 0.016(5) 0.051(6) 0.057(4) -0.004(3) 0.002(3) -0.016(3)
C2 0.023(5) 0.056(7) 0.053(4) 0.009(4) 0.011(3) 0.016(3)
N1 0.0412(12) 0.0602(14) 0.1089(18) -0.0025(13) 0.0217(12) -0.0070(11)
N2 0.0466(13) 0.0626(15) 0.114(2) -0.0020(14) 0.0178(13) 0.0175(11)
C3 0.077(3) 0.0316(17) 0.062(2) 0.000 0.0237(18) 0.000
C4 0.0330(10) 0.0363(11) 0.0289(9) 0.0002(8) 0.0093(8) -0.0008(9)
C5 0.0332(11) 0.0396(11) 0.0278(9) 0.0003(8) 0.0113(8) -0.0007(9)
C6 0.0360(10) 0.0350(11) 0.0323(10) 0.0009(8) 0.0121(8) 0.0020(9)
C7 0.095(3) 0.0307(17) 0.067(2) 0.000 0.037(2) 0.000
C8 0.0333(12) 0.0513(14) 0.0597(14) 0.0011(11) 0.0139(10) 0.0043(11)
C9 0.0327(11) 0.0429(12) 0.0442(11) -0.0003(9) 0.0131(9) 0.0024(9)
C10 0.0358(13) 0.0539(15) 0.0644(14) -0.0051(11) 0.0148(11) 0.0028(11)
C11 0.0405(15) 0.093(2) 0.0623(15) 0.0053(15) 0.0124(12) -0.0144(14)
C12 0.0480(14) 0.0612(15) 0.0517(13) 0.0049(11) 0.0128(11) -0.0095(11)
C13 0.0343(11) 0.0518(13) 0.0308(10) 0.0043(9) 0.0100(8) -0.0009(10)
C14 0.0342(11) 0.0550(13) 0.0272(10) 0.0069(9) 0.0106(8) 0.0051(9)
C15 0.0443(13) 0.0451(13) 0.0292(10) 0.0039(8) 0.0136(9) 0.0047(9)
C16 0.0588(14) 0.0488(14) 0.0484(13) 0.0023(10) 0.0167(11) 0.0045(11)
C17 0.0799(19) 0.0551(16) 0.0571(15) 0.0097(12) 0.0247(14) 0.0272(15)
C18 0.0590(16) 0.0802(19) 0.0513(14) 0.0133(13) 0.0172(12) 0.0314(15)
C19 0.0390(12) 0.0703(16) 0.0387(11) 0.0084(11) 0.0120(9) 0.0144(11)
C20 0.0304(13) 0.105(2) 0.0527(14) 0.0086(14) 0.0089(10) 0.0070(13)

loop_
_atom_type_symbol
_atom_type_description
_atom_type_scat_dispersion_real
_atom_type_scat_dispersion_imag
_atom_type_scat_source
C C 0.0033 0.0016 'International Tables Vol C Tables 4.2.6.8 and 6.1.1.4'
H H 0.0000 0.0000 'International Tables Vol C Tables 4.2.6.8 and 6.1.1.4'
N N 0.0061 0.0033 'International Tables Vol C Tables 4.2.6.8 and 6.1.1.4'
S S 0.1246 0.1234 'International Tables Vol C Tables 4.2.6.8 and 6.1.1.4'

loop_
_geom_angle_atom_site_label_1
_geom_angle_atom_site_label_2
_geom_angle_atom_site_label_3
_geom_angle
_geom_angle_site_symmetry_1
_geom_angle_site_symmetry_3
_geom_angle_publ_flag
C3 S1 C4 93.4(3) . . ?
C7 S2 C6 93.0(3) . . ?
C3 C1 C4 114.0(8) . . ?
C3 C1 H1 123.0 . . ?
C4 C1 H1 123.0 . . ?
C7 C2 C6 112.6(9) . . ?
C7 C2 H2 123.7 . . ?
C6 C2 H2 123.7 . . ?
C1 C3 C1 100.4(9) 2_455 . ?
S1 C3 S1 125.5(4) 2_455 . ?
S1 C3 H3 117.3 2_455 . ?
S1 C3 H3 117.3 . . ?
C4 C4 C1 105.8(5) 2_455 . ?
C4 C4 C5 122.42(11) 2_455 . ?
C1 C4 C5 131.8(6) . . ?
C4 C4 S1 113.84(15) 2_455 . ?
C5 C4 S1 123.7(2) . . ?
C9 C5 C6 122.63(18) . . ?
C9 C5 C4 122.37(18) . . ?
C6 C5 C4 114.99(17) . . ?
C6 C6 C2 106.3(6) 2_455 . ?
C6 C6 C5 122.57(11) 2_455 . ?
C2 C6 C5 131.1(6) . . ?
C6 C6 S2 113.91(17) 2_455 . ?
C5 C6 S2 123.5(2) . . ?
S2 C7 S2 126.0(4) 2_455 . ?
S2 C7 H7 117.0 2_455 . ?
S2 C7 H7 117.0 . . ?
N1 C8 C9 173.9(2) . . ?
C5 C9 C8 125.63(19) . . ?
C5 C9 C10 125.12(19) . . ?
C8 C9 C10 109.25(18) . . ?
N2 C10 C9 174.3(3) . . ?
C20 C11 C12 120.5(2) . . ?
C20 C11 H11 119.7 . . ?
C12 C11 H11 119.7 . . ?
C13 C12 C11 121.4(3) . . ?
C13 C12 H12 119.3 . . ?
C11 C12 H12 119.3 . . ?
C12 C13 C14 119.0(2) . . ?
C12 C13 C15 121.7(2) . 7_455 ?
C14 C13 C15 119.33(18) . 7_455 ?
C13 C14 C15 121.70(17) . . ?
C13 C14 C19 119.0(2) . . ?
C15 C14 C19 119.3(2) . . ?
C16 C15 C14 118.6(2) . . ?
C16 C15 C13 122.5(2) . 7_455 ?
C14 C15 C13 118.96(19) . 7_455 ?
C15 C16 C17 121.4(2) . . ?
C15 C16 H16 119.3 . . ?
C17 C16 H16 119.3 . . ?
C18 C17 C16 120.6(2) . . ?
C18 C17 H17 119.7 . . ?
C16 C17 H17 119.7 . . ?
C17 C18 C19 121.1(2) . . ?
C17 C18 H18 119.5 . . ?
C19 C18 H18 119.5 . . ?
C18 C19 C20 122.0(2) . . ?
C18 C19 C14 119.0(2) . . ?
C20 C19 C14 118.9(2) . . ?
C11 C20 C19 121.2(2) . . ?
C11 C20 H20 119.4 . . ?
C19 C20 H20 119.4 . . ?

loop_
_geom_bond_atom_site_label_1
_geom_bond_atom_site_label_2
_geom_bond_distance
_geom_bond_site_symmetry_2
_geom_bond_publ_flag
S1 C3 1.557(4) . ?
S1 C4 1.702(4) . ?
S2 C7 1.554(5) . ?
S2 C6 1.705(5) . ?
C1 C3 1.409(14) . ?
C1 C4 1.422(12) . ?
C1 H1 0.9300 . ?
C2 C7 1.410(16) . ?
C2 C6 1.435(13) . ?
C2 H2 0.9300 . ?
N1 C8 1.145(3) . ?
N2 C10 1.140(3) . ?
C3 H3 0.9300 . ?
C4 C4 1.391(4) 2_455 ?
C4 C5 1.451(3) . ?
C5 C9 1.374(3) . ?
C5 C6 1.450(3) . ?
C6 C6 1.386(4) 2_455 ?
C7 H7 0.9300 . ?
C8 C9 1.425(3) . ?
C9 C10 1.427(3) . ?
C11 C20 1.342(4) . ?
C11 C12 1.391(4) . ?
C11 H11 0.9300 . ?
C12 C13 1.379(3) . ?
C12 H12 0.9300 . ?
C13 C14 1.417(3) . ?
C13 C15 1.467(3) 7_455 ?
C14 C15 1.424(3) . ?
C14 C19 1.426(3) . ?
C15 C16 1.377(3) . ?
C16 C17 1.402(3) . ?
C16 H16 0.9300 . ?
C17 C18 1.344(4) . ?
C17 H17 0.9300 . ?
C18 C19 1.401(4) . ?
C18 H18 0.9300 . ?
C19 C20 1.405(4) . ?
C20 H20 0.9300 . ?

loop_
_geom_torsion_atom_site_label_1
_geom_torsion_atom_site_label_2
_geom_torsion_atom_site_label_3
_geom_torsion_atom_site_label_4
_geom_torsion
_geom_torsion_site_symmetry_1
_geom_torsion_site_symmetry_2
_geom_torsion_site_symmetry_3
_geom_torsion_site_symmetry_4
_geom_torsion_publ_flag
C4 C1 C3 C1 -0.3(4) . . . 2_455 ?
C4 S1 C3 S1 -0.04(9) . . . 2_455 ?
C3 C1 C4 C4 0.7(11) . . . 2_455 ?
C3 C1 C4 C5 -179.4(4) . . . . ?
C3 S1 C4 C4 0.1(3) . . . 2_455 ?
C3 S1 C4 C5 -179.61(16) . . . . ?
C4 C4 C5 C9 -177.7(2) 2_455 . . . ?
C1 C4 C5 C9 2.4(8) . . . . ?
S1 C4 C5 C9 2.1(3) . . . . ?
C4 C4 C5 C6 1.0(3) 2_455 . . . ?
C1 C4 C5 C6 -178.9(8) . . . . ?
S1 C4 C5 C6 -179.3(2) . . . . ?
C7 C2 C6 C6 -2.0(13) . . . 2_455 ?
C7 C2 C6 C5 178.0(5) . . . . ?
C9 C5 C6 C6 176.9(2) . . . 2_455 ?
C4 C5 C6 C6 -1.7(3) . . . 2_455 ?
C9 C5 C6 C2 -3.2(10) . . . . ?
C4 C5 C6 C2 178.2(9) . . . . ?
C9 C5 C6 S2 -4.0(4) . . . . ?
C4 C5 C6 S2 177.3(3) . . . . ?
C7 S2 C6 C6 -2.9(4) . . . 2_455 ?
C7 S2 C6 C5 177.99(17) . . . . ?
C6 C2 C7 C2 0.8(5) . . . 2_455 ?
C6 S2 C7 S2 0.90(11) . . . 2_455 ?
C6 C5 C9 C8 177.05(19) . . . . ?
C4 C5 C9 C8 -4.4(3) . . . . ?
C6 C5 C9 C10 -3.6(3) . . . . ?
C4 C5 C9 C10 174.91(19) . . . . ?
C20 C11 C12 C13 0.0(4) . . . . ?
C11 C12 C13 C14 0.2(3) . . . . ?
C11 C12 C13 C15 -179.61(19) . . . 7_455 ?
C12 C13 C14 C15 179.59(17) . . . . ?
C15 C13 C14 C15 -0.6(3) 7_455 . . . ?
C12 C13 C14 C19 0.1(3) . . . . ?
C15 C13 C14 C19 179.85(16) 7_455 . . . ?
C13 C14 C15 C16 -179.45(17) . . . . ?
C19 C14 C15 C16 0.1(3) . . . . ?
C13 C14 C15 C13 0.6(3) . . . 7_455 ?
C19 C14 C15 C13 -179.85(16) . . . 7_455 ?
C14 C15 C16 C17 0.1(3) . . . . ?
C13 C15 C16 C17 -179.99(19) 7_455 . . . ?
C15 C16 C17 C18 -0.5(3) . . . . ?
C16 C17 C18 C19 0.7(4) . . . . ?
C17 C18 C19 C20 179.7(2) . . . . ?
C17 C18 C19 C14 -0.5(3) . . . . ?
C13 C14 C19 C18 179.66(19) . . . . ?
C15 C14 C19 C18 0.1(3) . . . . ?
C13 C14 C19 C20 -0.5(3) . . . . ?
C15 C14 C19 C20 179.98(19) . . . . ?
C12 C11 C20 C19 -0.5(4) . . . . ?
C18 C19 C20 C11 -179.4(2) . . . . ?
C14 C19 C20 C11 0.7(3) . . . . ?
